data_2239234
loop_
_publ_author_name
'Devarajegowda, H. C.'
'Palakshamurthy, B. S.'
'Manojkumar, K. E.'
'Sreenivasa, S.'

_publ_section_title
;
 <i>tert</i>-Butyl 2-{[5-(4-cyanophenyl)pyridin-3-yl]sulfonyl}acetate
;
_journal_issue 4
_journal_name_full 'Acta Crystallographica Section E'
_journal_page_first o415
_journal_paper_doi 10.1107/S160053681400511X
_journal_volume 70
_journal_year 2014
_chemical_formula_iupac 'C18 H18 N2 O4 S'
_chemical_formula_moiety 'C18 H18 N2 O4 S'
_chemical_formula_sum 'C18 H18 N2 O4 S'
_chemical_formula_weight 358.40
_chemical_melting_point 423
_chemical_name_systematic
;
<i>tert</i>-Butyl 2-{[5-(4-cyanophenyl)pyridin-3-yl]sulfonyl}acetate
;
_space_group_IT_number 14
_symmetry_cell_setting monoclinic
_symmetry_space_group_name_Hall '-P 2ybc'
_symmetry_space_group_name_H-M 'P 1 21/c 1'
_atom_sites_solution_hydrogens geom
_atom_sites_solution_primary direct
_atom_sites_solution_secondary difmap
_audit_creation_method SHELXL-97
_cell_angle_alpha 90.00
_cell_angle_beta 99.103(2)
_cell_angle_gamma 90.00
_cell_formula_units_Z 4
_cell_length_a 17.3871(7)
_cell_length_b 12.5318(5)
_cell_length_c 8.4297(3)
_cell_measurement_temperature 294(2)
_cell_measurement_theta_max 25
_cell_measurement_theta_min 0
_cell_volume 1813.63(12)
_computing_cell_refinement 'SAINT-Plus (Bruker, 2009)'
_computing_data_collection 'APEX2 (Bruker, 2009)'
_computing_data_reduction 'SAINT-Plus (Bruker,2009)'
_computing_molecular_graphics 'ORTEP-3 for Windows (Farrugia, 2012) and Mercury (Macrae <i>et al.</i>, 2008)'
_computing_publication_material 'SHELXL97 (Sheldrick, 2008)'
_computing_structure_refinement 'SHELXL97 (Sheldrick, 2008)'
_computing_structure_solution 'SHELXS97 (Sheldrick, 2008)'
_diffrn_ambient_temperature 294(2)
_diffrn_detector_area_resol_mean 1.6
_diffrn_measured_fraction_theta_full 0.999
_diffrn_measured_fraction_theta_max 0.999
_diffrn_measurement_device_type 'Bruker APEXII CCD'
_diffrn_measurement_method \w
_diffrn_radiation_monochromator graphite
_diffrn_radiation_source 'fine-focus sealed tube'
_diffrn_radiation_type MoK\a
_diffrn_radiation_wavelength 0.71073
_diffrn_reflns_av_R_equivalents 0.0292
_diffrn_reflns_av_sigmaI/netI 0.0266
_diffrn_reflns_limit_h_max 20
_diffrn_reflns_limit_h_min -20
_diffrn_reflns_limit_k_max 14
_diffrn_reflns_limit_k_min -14
_diffrn_reflns_limit_l_max 9
_diffrn_reflns_limit_l_min -10
_diffrn_reflns_number 13884
_diffrn_reflns_theta_full 25.00
_diffrn_reflns_theta_max 25.00
_diffrn_reflns_theta_min 1.19
_exptl_absorpt_coefficient_mu 0.203
_exptl_absorpt_correction_T_max 0.9567
_exptl_absorpt_correction_T_min 0.9306
_exptl_absorpt_correction_type multi-scan
_exptl_absorpt_process_details '(SADABS; Bruker, 2009)'
_exptl_crystal_colour colourless
_exptl_crystal_density_diffrn 1.313
_exptl_crystal_density_method 'not measured'
_exptl_crystal_description Prism
_exptl_crystal_F_000 752
_exptl_crystal_size_max 0.36
_exptl_crystal_size_mid 0.28
_exptl_crystal_size_min 0.22
_refine_diff_density_max 0.231
_refine_diff_density_min -0.296
_refine_ls_extinction_method none
_refine_ls_goodness_of_fit_ref 1.074
_refine_ls_hydrogen_treatment constr
_refine_ls_matrix_type full
_refine_ls_number_constraints 0
_refine_ls_number_parameters 229
_refine_ls_number_reflns 3176
_refine_ls_number_restraints 0
_refine_ls_restrained_S_all 1.074
_refine_ls_R_factor_all 0.0478
_refine_ls_R_factor_gt 0.0381
_refine_ls_shift/su_max 0.000
_refine_ls_shift/su_mean 0.000
_refine_ls_structure_factor_coef Fsqd
_refine_ls_weighting_details 'calc w=1/[\s^2^(Fo^2^)+(0.0589P)^2^+0.3788P] where P=(Fo^2^+2Fc^2^)/3'
_refine_ls_weighting_scheme calc
_refine_ls_wR_factor_gt 0.1075
_refine_ls_wR_factor_ref 0.1128
_reflns_number_gt 2649
_reflns_number_total 3176
_reflns_threshold_expression I>2\s(I)
_cod_data_source_file hb7202sup1.cif
_cod_data_source_block I
_cod_original_sg_symbol_H-M 'P 21/c'
_cod_database_code 2239234
_cod_database_fobs_code 2239234

loop_
_symmetry_equiv_pos_as_xyz
'x, y, z'
'-x, y+1/2, -z+1/2'
'-x, -y, -z'
'x, -y-1/2, z-1/2'

loop_
_atom_site_type_symbol
_atom_site_label
_atom_site_fract_x
_atom_site_fract_y
_atom_site_fract_z
_atom_site_U_iso_or_equiv
_atom_site_adp_type
_atom_site_calc_flag
_atom_site_refinement_flags
_atom_site_occupancy
_atom_site_symmetry_multiplicity
C C7 -0.33192(14) 0.7433(2) 0.5018(3) 0.0863(7) Uani d . 1 1
C C16 0.44601(18) 0.7075(4) 0.2350(6) 0.170(2) Uani d . 1 1
H H16A 0.4171 0.7677 0.1870 0.254 Uiso calc R 1 1
H H16B 0.4942 0.7020 0.1936 0.254 Uiso calc R 1 1
H H16C 0.4567 0.7168 0.3494 0.254 Uiso calc R 1 1
C C18 0.4351(2) 0.5073(5) 0.2805(5) 0.183(2) Uani d . 1 1
H H18A 0.4449 0.5197 0.3943 0.274 Uiso calc R 1 1
H H18B 0.4833 0.4916 0.2435 0.274 Uiso calc R 1 1
H H18C 0.4001 0.4481 0.2575 0.274 Uiso calc R 1 1
C C13 0.19857(10) 0.66538(18) 0.2825(2) 0.0598(5) Uani d . 1 1
H H13A 0.1805 0.7282 0.3330 0.072 Uiso calc R 1 1
H H13B 0.2073 0.6087 0.3617 0.072 Uiso calc R 1 1
N N1 -0.38426(14) 0.7818(2) 0.5450(4) 0.1214(9) Uani d . 1 1
C C1 -0.13164(10) 0.70509(14) 0.4150(2) 0.0508(4) Uani d . 1 1
H H1 -0.0852 0.7431 0.4249 0.061 Uiso calc R 1 1
C C2 -0.19560(11) 0.75155(16) 0.4633(2) 0.0587(5) Uani d . 1 1
H H2 -0.1925 0.8205 0.5048 0.070 Uiso calc R 1 1
C C3 -0.26510(11) 0.69460(18) 0.4497(3) 0.0650(5) Uani d . 1 1
C C4 -0.26913(12) 0.5924(2) 0.3865(3) 0.0738(6) Uani d . 1 1
H H4 -0.3155 0.5543 0.3773 0.089 Uiso calc R 1 1
C C5 -0.20474(11) 0.54709(16) 0.3371(3) 0.0618(5) Uani d . 1 1
H H5 -0.2081 0.4787 0.2937 0.074 Uiso calc R 1 1
C C6 -0.13473(10) 0.60278(14) 0.3517(2) 0.0465(4) Uani d . 1 1
C C8 -0.06428(10) 0.55338(13) 0.3044(2) 0.0448(4) Uani d . 1 1
C C9 -0.05133(11) 0.44394(14) 0.3242(2) 0.0540(5) Uani d . 1 1
H H9 -0.0891 0.4041 0.3644 0.065 Uiso calc R 1 1
C C10 0.06362(11) 0.45021(15) 0.2309(2) 0.0573(5) Uani d . 1 1
H H10 0.1078 0.4160 0.2065 0.069 Uiso calc R 1 1
C C11 0.05613(10) 0.55892(13) 0.2040(2) 0.0465(4) Uani d . 1 1
C C12 -0.00844(9) 0.61241(13) 0.24214(19) 0.0438(4) Uani d . 1 1
H H12 -0.0141 0.6856 0.2264 0.053 Uiso calc R 1 1
C C14 0.27308(11) 0.6900(2) 0.2182(3) 0.0650(5) Uani d . 1 1
C C15 0.39872(15) 0.6065(3) 0.1954(3) 0.1037(10) Uani d . 1 1
C C17 0.37939(19) 0.5867(3) 0.0188(4) 0.1206(12) Uani d . 1 1
H H17A 0.3463 0.5252 -0.0002 0.181 Uiso calc R 1 1
H H17B 0.4265 0.5743 -0.0244 0.181 Uiso calc R 1 1
H H17C 0.3530 0.6477 -0.0326 0.181 Uiso calc R 1 1
N N2 0.01068(10) 0.39231(12) 0.2900(2) 0.0609(4) Uani d . 1 1
O O4 0.27975(10) 0.76620(15) 0.1362(2) 0.0938(5) Uani d . 1 1
O O3 0.32424(8) 0.61363(14) 0.26226(18) 0.0771(5) Uani d . 1 1
O O1 0.09398(8) 0.71741(11) 0.03461(16) 0.0627(4) Uani d . 1 1
O O2 0.16443(8) 0.54780(12) 0.02716(17) 0.0701(4) Uani d . 1 1
S S1 0.12816(2) 0.62493(4) 0.11611(5) 0.04867(17) Uani d . 1 1

loop_
_atom_site_aniso_label
_atom_site_aniso_U_11
_atom_site_aniso_U_22
_atom_site_aniso_U_33
_atom_site_aniso_U_12
_atom_site_aniso_U_13
_atom_site_aniso_U_23
C7 0.0629(14) 0.1074(19) 0.0937(18) -0.0008(13) 0.0278(13) -0.0104(15)
C16 0.0595(17) 0.286(6) 0.172(4) -0.048(3) 0.044(2) -0.076(4)
C18 0.125(3) 0.295(6) 0.133(3) 0.124(4) 0.034(2) 0.053(4)
C13 0.0522(10) 0.0798(13) 0.0471(10) -0.0020(10) 0.0066(8) -0.0097(10)
N1 0.0791(15) 0.152(2) 0.143(2) 0.0081(15) 0.0480(16) -0.0270(19)
C1 0.0500(10) 0.0471(9) 0.0554(11) -0.0024(8) 0.0084(8) 0.0019(8)
C2 0.0620(12) 0.0573(11) 0.0580(11) 0.0028(9) 0.0136(9) -0.0043(9)
C3 0.0557(11) 0.0787(14) 0.0633(12) 0.0010(10) 0.0175(9) -0.0019(11)
C4 0.0544(12) 0.0871(15) 0.0825(15) -0.0177(11) 0.0185(11) -0.0093(13)
C5 0.0583(11) 0.0599(11) 0.0679(13) -0.0118(9) 0.0123(10) -0.0093(10)
C6 0.0498(10) 0.0466(9) 0.0422(9) -0.0035(7) 0.0048(7) 0.0039(7)
C8 0.0494(9) 0.0417(9) 0.0404(9) -0.0025(7) -0.0022(7) -0.0024(7)
C9 0.0607(11) 0.0433(9) 0.0548(11) -0.0050(8) -0.0009(9) -0.0002(8)
C10 0.0588(11) 0.0461(10) 0.0645(12) 0.0088(8) 0.0021(9) -0.0083(9)
C11 0.0489(9) 0.0438(9) 0.0450(9) 0.0031(7) 0.0016(7) -0.0060(7)
C12 0.0504(9) 0.0367(8) 0.0428(9) 0.0014(7) 0.0030(7) -0.0020(7)
C14 0.0531(11) 0.0853(15) 0.0557(12) -0.0063(11) 0.0060(9) -0.0034(11)
C15 0.0592(14) 0.178(3) 0.0767(17) 0.0234(17) 0.0182(13) -0.0039(18)
C17 0.111(2) 0.173(3) 0.085(2) 0.028(2) 0.0357(18) -0.008(2)
N2 0.0655(10) 0.0415(8) 0.0720(11) 0.0035(7) -0.0003(9) -0.0032(7)
O4 0.0804(11) 0.0995(13) 0.1034(14) -0.0137(9) 0.0205(10) 0.0215(11)
O3 0.0532(8) 0.1156(13) 0.0628(9) 0.0117(8) 0.0100(7) 0.0074(8)
O1 0.0598(8) 0.0680(8) 0.0619(8) 0.0062(6) 0.0144(6) 0.0128(7)
O2 0.0682(9) 0.0816(10) 0.0631(8) 0.0095(7) 0.0183(7) -0.0248(7)
S1 0.0487(3) 0.0559(3) 0.0418(3) 0.00573(19) 0.00817(18) -0.00699(19)

loop_
_atom_type_symbol
_atom_type_description
_atom_type_scat_dispersion_real
_atom_type_scat_dispersion_imag
_atom_type_scat_source
C C 0.0033 0.0016 'International Tables Vol C Tables 4.2.6.8 and 6.1.1.4'
H H 0.0000 0.0000 'International Tables Vol C Tables 4.2.6.8 and 6.1.1.4'
N N 0.0061 0.0033 'International Tables Vol C Tables 4.2.6.8 and 6.1.1.4'
O O 0.0106 0.0060 'International Tables Vol C Tables 4.2.6.8 and 6.1.1.4'
S S 0.1246 0.1234 'International Tables Vol C Tables 4.2.6.8 and 6.1.1.4'

loop_
_geom_angle_atom_site_label_1
_geom_angle_atom_site_label_2
_geom_angle_atom_site_label_3
_geom_angle_site_symmetry_1
_geom_angle
N1 C7 C3 . 179.1(3)
C15 C16 H16A . 109.5
C15 C16 H16B . 109.5
H16A C16 H16B . 109.5
C15 C16 H16C . 109.5
H16A C16 H16C . 109.5
H16B C16 H16C . 109.5
C15 C18 H18A . 109.5
C15 C18 H18B . 109.5
H18A C18 H18B . 109.5
C15 C18 H18C . 109.5
H18A C18 H18C . 109.5
H18B C18 H18C . 109.5
C14 C13 S1 . 107.26(13)
C14 C13 H13A . 110.3
S1 C13 H13A . 110.3
C14 C13 H13B . 110.3
S1 C13 H13B . 110.3
H13A C13 H13B . 108.5
C2 C1 C6 . 121.49(17)
C2 C1 H1 . 119.3
C6 C1 H1 . 119.3
C1 C2 C3 . 119.43(19)
C1 C2 H2 . 120.3
C3 C2 H2 . 120.3
C4 C3 C2 . 119.74(19)
C4 C3 C7 . 121.0(2)
C2 C3 C7 . 119.3(2)
C5 C4 C3 . 120.25(19)
C5 C4 H4 . 119.9
C3 C4 H4 . 119.9
C4 C5 C6 . 120.53(19)
C4 C5 H5 . 119.7
C6 C5 H5 . 119.7
C1 C6 C5 . 118.55(17)
C1 C6 C8 . 120.42(15)
C5 C6 C8 . 121.01(16)
C12 C8 C9 . 117.37(16)
C12 C8 C6 . 122.44(15)
C9 C8 C6 . 120.19(16)
N2 C9 C8 . 125.05(18)
N2 C9 H9 . 117.5
C8 C9 H9 . 117.5
N2 C10 C11 . 123.10(17)
N2 C10 H10 . 118.5
C11 C10 H10 . 118.5
C10 C11 C12 . 119.73(17)
C10 C11 S1 . 118.50(14)
C12 C11 S1 . 121.74(13)
C8 C12 C11 . 118.02(15)
C8 C12 H12 . 121.0
C11 C12 H12 . 121.0
O4 C14 O3 1 128.3(2)
O4 C14 O3 1 128.3(2)
O4 C14 O3 . 128.3(2)
O4 C14 C13 1 122.5(2)
O4 C14 C13 1 122.5(2)
O4 C14 C13 . 122.5(2)
O3 C14 C13 . 109.17(19)
O3 C15 C17 . 108.3(2)
O3 C15 C16 . 109.8(2)
C17 C15 C16 . 112.7(3)
O3 C15 C18 . 101.1(3)
C17 C15 C18 . 110.2(3)
C16 C15 C18 . 114.0(3)
C15 C17 H17A . 109.5
C15 C17 H17B . 109.5
H17A C17 H17B . 109.5
C15 C17 H17C . 109.5
H17A C17 H17C . 109.5
H17B C17 H17C . 109.5
C9 N2 C10 . 116.72(16)
C14 O3 C15 . 121.6(2)
O1 S1 O2 . 118.74(9)
O1 S1 C11 . 108.33(8)
O2 S1 C11 . 107.78(9)
O1 S1 C13 . 109.23(10)
O2 S1 C13 . 107.45(9)
C11 S1 C13 . 104.38(9)

loop_
_geom_bond_atom_site_label_1
_geom_bond_atom_site_label_2
_geom_bond_site_symmetry_2
_geom_bond_distance
C7 N1 . 1.139(3)
C7 C3 . 1.441(3)
C16 C15 . 1.518(5)
C16 H16A . 0.9600
C16 H16B . 0.9600
C16 H16C . 0.9600
C18 C15 . 1.521(5)
C18 H18A . 0.9600
C18 H18B . 0.9600
C18 H18C . 0.9600
C13 C14 . 1.513(3)
C13 S1 . 1.7830(18)
C13 H13A . 0.9700
C13 H13B . 0.9700
C1 C2 . 1.373(3)
C1 C6 . 1.386(2)
C1 H1 . 0.9300
C2 C3 . 1.392(3)
C2 H2 . 0.9300
C3 C4 . 1.385(3)
C4 C5 . 1.377(3)
C4 H4 . 0.9300
C5 C6 . 1.392(2)
C5 H5 . 0.9300
C6 C8 . 1.482(2)
C8 C12 . 1.388(2)
C8 C9 . 1.396(2)
C9 N2 . 1.327(2)
C9 H9 . 0.9300
C10 N2 . 1.329(2)
C10 C11 . 1.384(3)
C10 H10 . 0.9300
C11 C12 . 1.388(2)
C11 S1 . 1.7595(18)
C12 H12 . 0.9300
C14 O4 1 1.195(3)
C14 O4 1 1.195(3)
C14 O4 . 1.195(3)
C14 O3 . 1.320(3)
C15 O3 . 1.494(3)
C15 C17 . 1.495(4)
C17 H17A . 0.9600
C17 H17B . 0.9600
C17 H17C . 0.9600
O1 S1 . 1.4280(14)
O2 S1 . 1.4297(13)

loop_
_geom_hbond_atom_site_label_D
_geom_hbond_atom_site_label_H
_geom_hbond_atom_site_label_A
_geom_hbond_site_symmetry_A
_geom_hbond_distance_DH
_geom_hbond_distance_HA
_geom_hbond_distance_DA
_geom_hbond_angle_DHA
C9 H9 O1 2_545 0.93 2.50 3.210(2) 134
C12 H12 N2 2 0.93 2.60 3.518(2) 172
C13 H13A O1 4_576 0.97 2.54 3.347(2) 141
C16 H16A O4 . 0.96 2.36 2.971(4) 121

loop_
_geom_torsion_atom_site_label_1
_geom_torsion_atom_site_label_2
_geom_torsion_atom_site_label_3
_geom_torsion_atom_site_label_4
_geom_torsion_site_symmetry_1
_geom_torsion_site_symmetry_4
_geom_torsion
C6 C1 C2 C3 . . 0.4(3)
C1 C2 C3 C4 . . -0.6(3)
C1 C2 C3 C7 . . 179.5(2)
C2 C3 C4 C5 . . 0.0(3)
C7 C3 C4 C5 . . 179.9(2)
C3 C4 C5 C6 . . 0.7(3)
C2 C1 C6 C5 . . 0.2(3)
C2 C1 C6 C8 . . -178.38(17)
C4 C5 C6 C1 . . -0.8(3)
C4 C5 C6 C8 . . 177.81(19)
C1 C6 C8 C12 . . -33.7(2)
C5 C6 C8 C12 . . 147.77(18)
C1 C6 C8 C9 . . 145.27(18)
C5 C6 C8 C9 . . -33.3(2)
C12 C8 C9 N2 . . 0.9(3)
C6 C8 C9 N2 . . -178.05(16)
N2 C10 C11 C12 . . 1.2(3)
N2 C10 C11 S1 . . -176.94(15)
C9 C8 C12 C11 . . 0.0(2)
C6 C8 C12 C11 . . 178.94(15)
C10 C11 C12 C8 . . -1.0(2)
S1 C11 C12 C8 . . 177.12(12)
S1 C13 C14 O4 . 1 70.4(3)
S1 C13 C14 O4 . 1 70.4(3)
S1 C13 C14 O4 . . 70.4(3)
S1 C13 C14 O3 . . -107.14(17)
C8 C9 N2 C10 . . -0.7(3)
C11 C10 N2 C9 . . -0.4(3)
O4 C14 O4 O4 1 1 0.0(4)
O3 C14 O4 O4 . 1 0.0(4)
C13 C14 O4 O4 . 1 0.0(3)
O4 C14 O4 O4 1 1 0.0(4)
O3 C14 O4 O4 . 1 0.0(4)
C13 C14 O4 O4 . 1 0.0(3)
O4 C14 O3 C15 1 . -7.3(4)
O4 C14 O3 C15 1 . -7.3(4)
O4 C14 O3 C15 . . -7.3(4)
C13 C14 O3 C15 . . 170.12(19)
C17 C15 O3 C14 . . -63.6(4)
C16 C15 O3 C14 . . 59.8(3)
C18 C15 O3 C14 . . -179.4(3)
C10 C11 S1 O1 . . 153.88(15)
C12 C11 S1 O1 . . -24.24(16)
C10 C11 S1 O2 . . 24.22(17)
C12 C11 S1 O2 . . -153.90(14)
C10 C11 S1 C13 . . -89.82(16)
C12 C11 S1 C13 . . 92.06(15)
C14 C13 S1 O1 . . -82.29(16)
C14 C13 S1 O2 . . 47.76(18)
C14 C13 S1 C11 . . 162.04(15)
